data_7005263
loop_
_publ_author_name
'Cisnetti, Federico'
'Guillot, R\'egis'
'Desmadril, Michel'
'Pelosi, Giorgio'
'Policar, Clotilde'

_publ_section_title
;
 Glycoligands and Co(II) glycocomplexes. Investigation of the variation
 of the sugar-scaffold on the structure and chirality measured by
 circular dichroism.
;
_journal_issue 15
_journal_name_full 'Dalton transactions (Cambridge, England : 2003)'
_journal_page_first 1473
_journal_page_last 1476
_journal_paper_doi 10.1039/b618714e
_journal_year 2007
_chemical_formula_moiety 'C27 H31 Co N3 O6, 2(F6 P), H2 O'
_chemical_formula_sum 'C27 H33 Co F12 N3 O7 P2'
_chemical_formula_weight 860.42
_chemical_name_common
;
(3,5,6-tri-O-(2-picolyl)-1,2-isopropylidene-alpha-L-
glucofuranose Co(ii)) (PF6)2
;
_chemical_name_systematic '[3,5,6-tri-O-(2-picolyl)-1,2-isopropylidene-\a-L-glucofuranose Co(II)] (PF6)2'
_space_group_IT_number 4
_symmetry_cell_setting monoclinic
_symmetry_Int_Tables_number 4
_symmetry_space_group_name_Hall 'P 2yb'
_symmetry_space_group_name_H-M 'P 1 21 1'
_atom_sites_solution_hydrogens geom
_atom_sites_solution_primary direct
_atom_sites_solution_secondary difmap
_audit_creation_method SHELXL-97
_cell_angle_alpha 90.00
_cell_angle_beta 104.1590(10)
_cell_angle_gamma 90.00
_cell_formula_units_Z 2
_cell_length_a 9.1512(7)
_cell_length_b 19.1282(15)
_cell_length_c 10.0022(8)
_cell_measurement_reflns_used 5248
_cell_measurement_temperature 100(1)
_cell_measurement_theta_max 32.65
_cell_measurement_theta_min 2.35
_cell_volume 1697.7(2)
_computing_cell_refinement 'Bruker SMART'
_computing_data_collection 'Bruker SMART'
_computing_data_reduction 'Bruker SAINT'
_computing_molecular_graphics 'Bruker SHELXTL'
_computing_publication_material 'Bruker SHELXTL'
_computing_structure_refinement 'Bruker SHELXTL'
_computing_structure_solution 'Bruker SHELXTL'
_diffrn_ambient_temperature 100(1)
_diffrn_measured_fraction_theta_full 0.769
_diffrn_measured_fraction_theta_max 0.769
_diffrn_measurement_device_type 'CCD area detector'
_diffrn_measurement_method 'phi and omega scans'
_diffrn_radiation_monochromator graphite
_diffrn_radiation_probe x-ray
_diffrn_radiation_type MoK\a
_diffrn_radiation_wavelength 0.71073
_diffrn_reflns_av_R_equivalents 0.0230
_diffrn_reflns_av_sigmaI/netI 0.0528
_diffrn_reflns_limit_h_max 12
_diffrn_reflns_limit_h_min -12
_diffrn_reflns_limit_k_max 31
_diffrn_reflns_limit_k_min -23
_diffrn_reflns_limit_l_max 16
_diffrn_reflns_limit_l_min -13
_diffrn_reflns_number 14987
_diffrn_reflns_theta_full 36.43
_diffrn_reflns_theta_max 36.43
_diffrn_reflns_theta_min 2.10
_diffrn_source 'fine-focus sealed tube'
_diffrn_source_type 'kappa APEX II Bruker ICMMO'
_exptl_absorpt_coefficient_mu 0.714
_exptl_absorpt_correction_T_max 0.952
_exptl_absorpt_correction_T_min 0.915
_exptl_absorpt_correction_type psi-scan
_exptl_absorpt_process_details SADABS
_exptl_crystal_colour purple
_exptl_crystal_density_diffrn 1.679
_exptl_crystal_density_method 'not measured'
_exptl_crystal_description plate
_exptl_crystal_F_000 870
_exptl_crystal_size_max 0.120
_exptl_crystal_size_mid 0.120
_exptl_crystal_size_min 0.070
_refine_diff_density_max 0.765
_refine_diff_density_min -0.604
_refine_diff_density_rms 0.082
_refine_ls_abs_structure_details 'Flack H D (1983), Acta Cryst. A39, 876-881'
_refine_ls_abs_structure_Flack 0.020(13)
_refine_ls_extinction_method none
_refine_ls_goodness_of_fit_ref 1.056
_refine_ls_hydrogen_treatment constr
_refine_ls_matrix_type full
_refine_ls_number_parameters 469
_refine_ls_number_reflns 9158
_refine_ls_number_restraints 1
_refine_ls_restrained_S_all 1.056
_refine_ls_R_factor_all 0.0652
_refine_ls_R_factor_gt 0.0491
_refine_ls_shift/su_max 0.001
_refine_ls_shift/su_mean 0.000
_refine_ls_structure_factor_coef Fsqd
_refine_ls_weighting_details 'calc w=1/[\s^2^(Fo^2^)+(0.0470P)^2^+1.4059P] where P=(Fo^2^+2Fc^2^)/3'
_refine_ls_weighting_scheme calc
_refine_ls_wR_factor_gt 0.1152
_refine_ls_wR_factor_ref 0.1213
_reflns_number_gt 7537
_reflns_number_total 9158
_reflns_threshold_expression >2sigma(I)
_cod_data_source_file b618714e.txt
_cod_data_source_block 517GuillotICMMO
_cod_original_sg_symbol_H-M 'P 21'
_cod_database_code 7005263

loop_
_symmetry_equiv_pos_as_xyz
'x, y, z'
'-x, y+1/2, -z'

loop_
_atom_site_label
_atom_site_type_symbol
_atom_site_fract_x
_atom_site_fract_y
_atom_site_fract_z
_atom_site_U_iso_or_equiv
_atom_site_adp_type
_atom_site_occupancy
_atom_site_symmetry_multiplicity
_atom_site_calc_flag
_atom_site_refinement_flags
_atom_site_disorder_assembly
_atom_site_disorder_group
Co Co 0.83965(5) 0.86618(2) 0.75300(3) 0.01616(8) Uani 1 1 d . . .
O1 O 0.2315(4) 0.7258(2) 0.6030(3) 0.0462(8) Uani 1 1 d . . .
O2 O 0.4001(3) 0.67644(16) 0.4949(3) 0.0354(7) Uani 1 1 d . . .
O3 O 0.7163(3) 0.76914(12) 0.71672(19) 0.0170(4) Uani 1 1 d . . .
O4 O 0.3956(3) 0.81994(15) 0.6091(2) 0.0258(5) Uani 1 1 d . . .
O5 O 0.6432(3) 0.91340(13) 0.6615(2) 0.0218(5) Uani 1 1 d . . .
O6 O 0.8249(3) 0.84978(11) 0.53396(19) 0.0183(4) Uani 1 1 d . . .
N3 N 1.0002(3) 0.79695(14) 0.8507(2) 0.0173(5) Uani 1 1 d . . .
N5 N 0.7869(3) 0.92361(16) 0.9136(2) 0.0218(5) Uani 1 1 d . . .
N6 N 0.9928(3) 0.94055(14) 0.7069(3) 0.0199(5) Uani 1 1 d . . .
C1 C 0.3726(4) 0.7534(2) 0.6637(3) 0.0312(8) Uani 1 1 d . . .
H1 H 0.3891 0.7555 0.7642 0.037 Uiso 1 1 calc R . .
C2 C 0.4862(4) 0.7044(2) 0.6227(3) 0.0269(7) Uani 1 1 d . . .
H2 H 0.5270 0.6687 0.6920 0.032 Uiso 1 1 calc R . .
C3 C 0.6056(4) 0.75261(16) 0.5904(3) 0.0174(5) Uani 1 1 d . . .
H3 H 0.6530 0.7317 0.5221 0.021 Uiso 1 1 calc R . .
C4 C 0.5077(4) 0.81532(17) 0.5302(3) 0.0181(5) Uani 1 1 d . . .
H4 H 0.4550 0.8031 0.4356 0.022 Uiso 1 1 calc R . .
C5 C 0.5748(4) 0.88741(16) 0.5256(3) 0.0187(6) Uani 1 1 d . . .
H5 H 0.4948 0.9196 0.4801 0.022 Uiso 1 1 calc R . .
C6 C 0.7006(4) 0.88971(17) 0.4514(3) 0.0210(6) Uani 1 1 d . . .
H6A H 0.6672 0.8694 0.3601 0.025 Uiso 1 1 calc R . .
H6B H 0.7313 0.9376 0.4420 0.025 Uiso 1 1 calc R . .
C10 C 0.2446(5) 0.6785(3) 0.4956(4) 0.0434(12) Uani 1 1 d . . .
C11 C 0.1553(6) 0.7056(4) 0.3583(5) 0.0612(18) Uani 1 1 d . . .
H11A H 0.0503 0.7071 0.3577 0.092 Uiso 1 1 calc R . .
H11B H 0.1695 0.6752 0.2861 0.092 Uiso 1 1 calc R . .
H11C H 0.1892 0.7518 0.3435 0.092 Uiso 1 1 calc R . .
C12 C 0.1947(8) 0.6056(4) 0.5280(5) 0.070(2) Uani 1 1 d . . .
H12A H 0.0901 0.6067 0.5291 0.105 Uiso 1 1 calc R . .
H12B H 0.2538 0.5909 0.6165 0.105 Uiso 1 1 calc R . .
H12C H 0.2089 0.5734 0.4586 0.105 Uiso 1 1 calc R . .
C30 C 0.8061(4) 0.70888(16) 0.7728(3) 0.0207(6) Uani 1 1 d . . .
H30A H 0.8122 0.6774 0.6983 0.025 Uiso 1 1 calc R . .
H30B H 0.7573 0.6841 0.8345 0.025 Uiso 1 1 calc R . .
C31 C 0.9615(4) 0.72927(16) 0.8494(3) 0.0172(5) Uani 1 1 d . . .
C32 C 1.0626(4) 0.67841(19) 0.9165(3) 0.0229(6) Uani 1 1 d . . .
H32 H 1.0345 0.6316 0.9123 0.027 Uiso 1 1 calc R . .
C33 C 1.2030(4) 0.6982(2) 0.9882(3) 0.0282(7) Uani 1 1 d . . .
H33 H 1.2709 0.6649 1.0346 0.034 Uiso 1 1 calc R . .
C34 C 1.2441(4) 0.7682(2) 0.9916(3) 0.0273(7) Uani 1 1 d . . .
H34 H 1.3396 0.7825 1.0398 0.033 Uiso 1 1 calc R . .
C35 C 1.1400(4) 0.81624(19) 0.9219(3) 0.0220(6) Uani 1 1 d . . .
H35 H 1.1667 0.8632 0.9240 0.026 Uiso 1 1 calc R . .
C50 C 0.5550(5) 0.9473(3) 0.7419(4) 0.0435(12) Uani 1 1 d . . .
H50A H 0.4702 0.9182 0.7483 0.052 Uiso 1 1 calc R . .
H50B H 0.5169 0.9915 0.7003 0.052 Uiso 1 1 calc R . .
C51 C 0.6579(4) 0.9589(2) 0.8833(4) 0.0307(8) Uani 1 1 d . . .
C52 C 0.6144(5) 1.0046(3) 0.9739(4) 0.0403(10) Uani 1 1 d . . .
H52 H 0.5231 1.0283 0.9486 0.048 Uiso 1 1 calc R . .
C53 C 0.7099(5) 1.0139(2) 1.1027(4) 0.0366(10) Uani 1 1 d . . .
H53 H 0.6850 1.0449 1.1653 0.044 Uiso 1 1 calc R . .
C54 C 0.8418(4) 0.9769(2) 1.1368(3) 0.0289(8) Uani 1 1 d . . .
H54 H 0.9073 0.9821 1.2234 0.035 Uiso 1 1 calc R . .
C55 C 0.8769(4) 0.93161(19) 1.0417(3) 0.0239(6) Uani 1 1 d . . .
H55 H 0.9655 0.9058 1.0666 0.029 Uiso 1 1 calc R . .
C60 C 0.9679(3) 0.8667(2) 0.5066(3) 0.0209(5) Uani 1 1 d . . .
H60A H 0.9547 0.8754 0.4088 0.025 Uiso 1 1 calc R . .
H60B H 1.0365 0.8276 0.5321 0.025 Uiso 1 1 calc R . .
C61 C 1.0338(4) 0.93078(17) 0.5876(3) 0.0199(6) Uani 1 1 d . . .
C62 C 1.1304(4) 0.97477(19) 0.5422(3) 0.0231(6) Uani 1 1 d . . .
H62 H 1.1548 0.9667 0.4586 0.028 Uiso 1 1 calc R . .
C63 C 1.1916(4) 1.0322(2) 0.6251(4) 0.0269(7) Uani 1 1 d . . .
H63 H 1.2586 1.0625 0.5982 0.032 Uiso 1 1 calc R . .
C64 C 1.1498(4) 1.04247(18) 0.7476(4) 0.0271(7) Uani 1 1 d . . .
H64 H 1.1875 1.0801 0.8044 0.033 Uiso 1 1 calc R . .
C65 C 1.0512(4) 0.99595(18) 0.7841(3) 0.0236(6) Uani 1 1 d . . .
H65 H 1.0236 1.0033 0.8665 0.028 Uiso 1 1 calc R . .
O1W O 0.4525(7) 0.6068(3) 0.2781(6) 0.0877(16) Uani 1 1 d . . .
P1 P 0.30276(12) 0.23912(5) 0.84698(8) 0.0272(2) Uani 1 1 d . . .
F1 F 0.4138(3) 0.17453(18) 0.8992(3) 0.0552(9) Uani 1 1 d . . .
F2 F 0.4341(3) 0.27599(15) 0.7901(2) 0.0418(7) Uani 1 1 d . . .
F3 F 0.3624(4) 0.2755(2) 0.9923(3) 0.0683(11) Uani 1 1 d . . .
F4 F 0.1927(3) 0.30384(14) 0.7946(3) 0.0434(6) Uani 1 1 d . . .
F5 F 0.1744(3) 0.19943(15) 0.9002(2) 0.0376(6) Uani 1 1 d . . .
F6 F 0.2449(3) 0.20314(13) 0.6999(2) 0.0324(5) Uani 1 1 d . . .
P2 P 0.68447(11) 0.50281(5) 0.79788(8) 0.02260(17) Uani 1 1 d . . .
F7 F 0.6059(2) 0.56911(11) 0.8489(2) 0.0269(4) Uani 1 1 d . . .
F8 F 0.6576(4) 0.53663(18) 0.6486(3) 0.0646(11) Uani 1 1 d . . .
F9 F 0.5259(3) 0.46440(17) 0.7526(3) 0.0492(7) Uani 1 1 d . . .
F10 F 0.7641(3) 0.43659(13) 0.7456(3) 0.0399(6) Uani 1 1 d . . .
F11 F 0.8427(3) 0.54104(17) 0.8445(5) 0.0696(11) Uani 1 1 d . . .
F12 F 0.7100(4) 0.46822(15) 0.9461(2) 0.0514(8) Uani 1 1 d . . .

loop_
_atom_site_aniso_label
_atom_site_aniso_U_11
_atom_site_aniso_U_22
_atom_site_aniso_U_33
_atom_site_aniso_U_23
_atom_site_aniso_U_13
_atom_site_aniso_U_12
Co 0.0147(2) 0.01465(15) 0.01780(13) 0.00018(15) 0.00142(12) 0.00068(17)
O1 0.0206(18) 0.064(2) 0.0506(16) 0.0140(16) 0.0023(12) -0.0122(15)
O2 0.0294(18) 0.0307(14) 0.0357(12) 0.0042(11) -0.0120(11) -0.0127(12)
O3 0.0135(12) 0.0179(9) 0.0169(8) 0.0017(7) -0.0017(7) 0.0002(8)
O4 0.0181(14) 0.0364(14) 0.0239(9) 0.0057(9) 0.0070(9) 0.0038(10)
O5 0.0168(13) 0.0250(11) 0.0211(8) -0.0049(8) -0.0005(8) 0.0059(9)
O6 0.0178(13) 0.0175(10) 0.0190(8) 0.0024(7) 0.0034(7) 0.0006(8)
N3 0.0133(14) 0.0194(12) 0.0181(9) 0.0000(8) 0.0016(8) 0.0007(10)
N5 0.0179(16) 0.0264(14) 0.0206(10) -0.0045(9) 0.0038(9) -0.0038(11)
N6 0.0218(16) 0.0159(11) 0.0207(9) 0.0026(8) 0.0028(9) 0.0004(10)
C1 0.021(2) 0.047(2) 0.0242(13) 0.0108(14) 0.0038(12) -0.0061(16)
C2 0.021(2) 0.0307(17) 0.0236(12) 0.0118(12) -0.0056(11) -0.0071(14)
C3 0.0160(17) 0.0176(12) 0.0160(9) 0.0017(9) -0.0007(9) -0.0023(11)
C4 0.0131(16) 0.0255(14) 0.0144(9) 0.0035(9) 0.0008(9) 0.0023(11)
C5 0.0160(17) 0.0186(12) 0.0179(10) 0.0018(9) -0.0024(9) 0.0031(11)
C6 0.0226(19) 0.0187(12) 0.0186(10) 0.0033(9) -0.0011(10) 0.0004(12)
C10 0.022(2) 0.061(3) 0.0384(18) 0.0242(19) -0.0101(15) -0.022(2)
C11 0.035(3) 0.102(5) 0.041(2) 0.032(3) -0.0031(19) 0.001(3)
C12 0.074(4) 0.080(4) 0.046(2) 0.018(3) -0.006(2) -0.054(4)
C30 0.0198(19) 0.0149(12) 0.0226(11) 0.0014(9) -0.0039(10) 0.0015(11)
C31 0.0160(17) 0.0179(12) 0.0173(9) 0.0002(9) 0.0031(9) 0.0018(11)
C32 0.0197(19) 0.0224(15) 0.0238(12) 0.0026(11) 0.0001(11) 0.0043(13)
C33 0.022(2) 0.0330(18) 0.0268(13) 0.0044(13) -0.0002(12) 0.0114(15)
C34 0.019(2) 0.0366(19) 0.0231(12) 0.0010(12) -0.0017(11) 0.0004(15)
C35 0.0183(18) 0.0244(15) 0.0211(11) -0.0010(11) 0.0004(10) -0.0011(12)
C50 0.023(2) 0.061(3) 0.0408(18) -0.029(2) -0.0026(15) 0.015(2)
C51 0.021(2) 0.039(2) 0.0319(14) -0.0158(14) 0.0052(13) 0.0005(15)
C52 0.024(2) 0.057(3) 0.0394(18) -0.0229(19) 0.0063(15) 0.004(2)
C53 0.038(3) 0.045(2) 0.0334(16) -0.0195(16) 0.0197(16) -0.0098(18)
C54 0.032(2) 0.0348(19) 0.0227(12) -0.0084(12) 0.0114(12) -0.0110(15)
C55 0.0252(19) 0.0285(16) 0.0190(11) -0.0002(11) 0.0074(11) -0.0052(13)
C60 0.0194(16) 0.0223(12) 0.0223(10) -0.0003(13) 0.0073(9) 0.0003(15)
C61 0.0145(17) 0.0174(13) 0.0261(12) 0.0047(10) 0.0020(11) -0.0002(11)
C62 0.0173(18) 0.0265(16) 0.0264(12) 0.0065(12) 0.0069(11) 0.0012(13)
C63 0.015(2) 0.0253(16) 0.0372(15) 0.0066(13) 0.0014(13) -0.0016(13)
C64 0.024(2) 0.0174(14) 0.0359(15) 0.0013(12) -0.0006(13) -0.0043(13)
C65 0.0237(19) 0.0211(14) 0.0236(11) 0.0025(10) 0.0011(11) -0.0013(12)
O1W 0.098(4) 0.076(4) 0.089(3) -0.012(3) 0.022(3) 0.006(3)
P1 0.0236(5) 0.0320(5) 0.0224(3) 0.0065(3) -0.0014(3) -0.0098(4)
F1 0.0316(16) 0.0592(19) 0.0705(18) 0.0460(16) 0.0043(13) 0.0062(13)
F2 0.0267(15) 0.0496(16) 0.0437(12) 0.0222(11) -0.0015(9) -0.0150(12)
F3 0.084(3) 0.083(3) 0.0284(11) -0.0096(13) -0.0054(12) -0.043(2)
F4 0.0453(17) 0.0307(13) 0.0537(13) -0.0012(11) 0.0114(11) 0.0051(12)
F5 0.0345(14) 0.0531(16) 0.0273(9) 0.0002(10) 0.0113(9) -0.0149(12)
F6 0.0346(14) 0.0363(12) 0.0271(9) -0.0007(8) 0.0092(8) -0.0039(10)
P2 0.0225(5) 0.0196(4) 0.0243(3) 0.0012(3) 0.0032(3) 0.0007(3)
F7 0.0290(13) 0.0206(9) 0.0327(9) 0.0018(8) 0.0106(8) 0.0018(8)
F8 0.096(3) 0.068(2) 0.0468(13) 0.0345(14) 0.0503(16) 0.0523(19)
F9 0.0366(17) 0.0601(19) 0.0509(13) -0.0357(14) 0.0104(11) -0.0205(14)
F10 0.0512(17) 0.0258(11) 0.0463(12) -0.0006(10) 0.0189(11) 0.0115(11)
F11 0.0227(18) 0.0370(16) 0.149(3) -0.021(2) 0.0208(19) -0.0066(12)
F12 0.090(2) 0.0356(14) 0.0230(9) 0.0048(9) 0.0029(11) 0.0211(15)

loop_
_atom_type_symbol
_atom_type_description
_atom_type_scat_dispersion_real
_atom_type_scat_dispersion_imag
_atom_type_scat_source
C C 0.0033 0.0016 'International Tables Vol C Tables 4.2.6.8 and 6.1.1.4'
H H 0.0000 0.0000 'International Tables Vol C Tables 4.2.6.8 and 6.1.1.4'
N N 0.0061 0.0033 'International Tables Vol C Tables 4.2.6.8 and 6.1.1.4'
O O 0.0106 0.0060 'International Tables Vol C Tables 4.2.6.8 and 6.1.1.4'
F F 0.0171 0.0103 'International Tables Vol C Tables 4.2.6.8 and 6.1.1.4'
P P 0.1023 0.0942 'International Tables Vol C Tables 4.2.6.8 and 6.1.1.4'
Co Co 0.3494 0.9721 'International Tables Vol C Tables 4.2.6.8 and 6.1.1.4'

loop_
_geom_angle_atom_site_label_1
_geom_angle_atom_site_label_2
_geom_angle_atom_site_label_3
_geom_angle
_geom_angle_site_symmetry_1
_geom_angle_site_symmetry_3
_geom_angle_publ_flag
O5 Co N3 164.53(11) . . ?
O5 Co N5 76.49(10) . . ?
N3 Co N5 104.29(10) . . ?
O5 Co N6 99.41(11) . . ?
N3 Co N6 95.88(11) . . ?
N5 Co N6 95.92(11) . . ?
O5 Co O3 86.42(10) . . ?
N3 Co O3 78.93(10) . . ?
N5 Co O3 111.75(10) . . ?
N6 Co O3 152.30(9) . . ?
O5 Co O6 77.32(8) . . ?
N3 Co O6 104.33(9) . . ?
N5 Co O6 150.93(10) . . ?
N6 Co O6 76.15(9) . . ?
O3 Co O6 78.83(8) . . ?
C1 O1 C10 109.1(3) . . ?
C10 O2 C2 108.5(3) . . ?
C30 O3 C3 112.0(2) . . ?
C30 O3 Co 113.34(18) . . ?
C3 O3 Co 124.09(17) . . ?
C1 O4 C4 110.3(3) . . ?
C50 O5 C5 120.9(3) . . ?
C50 O5 Co 120.8(2) . . ?
C5 O5 Co 113.99(19) . . ?
C60 O6 C6 113.4(2) . . ?
C60 O6 Co 108.86(16) . . ?
C6 O6 Co 110.04(17) . . ?
C31 N3 C35 118.8(3) . . ?
C31 N3 Co 117.7(2) . . ?
C35 N3 Co 123.5(2) . . ?
C51 N5 C55 117.4(3) . . ?
C51 N5 Co 116.7(2) . . ?
C55 N5 Co 125.7(2) . . ?
C65 N6 C61 117.4(3) . . ?
C65 N6 Co 126.5(2) . . ?
C61 N6 Co 116.1(2) . . ?
O1 C1 O4 112.4(3) . . ?
O1 C1 C2 105.7(3) . . ?
O4 C1 C2 105.8(3) . . ?
O1 C1 H1 110.9 . . ?
O4 C1 H1 110.9 . . ?
C2 C1 H1 110.9 . . ?
O2 C2 C3 107.7(3) . . ?
O2 C2 C1 101.9(3) . . ?
C3 C2 C1 104.8(3) . . ?
O2 C2 H2 113.8 . . ?
C3 C2 H2 113.8 . . ?
C1 C2 H2 113.8 . . ?
O3 C3 C2 109.4(2) . . ?
O3 C3 C4 112.9(2) . . ?
C2 C3 C4 100.2(3) . . ?
O3 C3 H3 111.3 . . ?
C2 C3 H3 111.3 . . ?
C4 C3 H3 111.3 . . ?
O4 C4 C5 108.0(3) . . ?
O4 C4 C3 105.0(2) . . ?
C5 C4 C3 121.5(3) . . ?
O4 C4 H4 107.2 . . ?
C5 C4 H4 107.2 . . ?
C3 C4 H4 107.2 . . ?
O5 C5 C4 111.8(2) . . ?
O5 C5 C6 104.2(3) . . ?
C4 C5 C6 113.8(3) . . ?
O5 C5 H5 108.9 . . ?
C4 C5 H5 108.9 . . ?
C6 C5 H5 108.9 . . ?
O6 C6 C5 106.9(2) . . ?
O6 C6 H6A 110.3 . . ?
C5 C6 H6A 110.3 . . ?
O6 C6 H6B 110.3 . . ?
C5 C6 H6B 110.3 . . ?
H6A C6 H6B 108.6 . . ?
O2 C10 O1 106.7(3) . . ?
O2 C10 C11 108.9(4) . . ?
O1 C10 C11 109.8(5) . . ?
O2 C10 C12 109.1(5) . . ?
O1 C10 C12 109.5(4) . . ?
C11 C10 C12 112.6(4) . . ?
C10 C11 H11A 109.5 . . ?
C10 C11 H11B 109.5 . . ?
H11A C11 H11B 109.5 . . ?
C10 C11 H11C 109.5 . . ?
H11A C11 H11C 109.5 . . ?
H11B C11 H11C 109.5 . . ?
C10 C12 H12A 109.5 . . ?
C10 C12 H12B 109.5 . . ?
H12A C12 H12B 109.5 . . ?
C10 C12 H12C 109.5 . . ?
H12A C12 H12C 109.5 . . ?
H12B C12 H12C 109.5 . . ?
O3 C30 C31 111.7(3) . . ?
O3 C30 H30A 109.3 . . ?
C31 C30 H30A 109.3 . . ?
O3 C30 H30B 109.3 . . ?
C31 C30 H30B 109.3 . . ?
H30A C30 H30B 107.9 . . ?
N3 C31 C32 121.7(3) . . ?
N3 C31 C30 118.2(3) . . ?
C32 C31 C30 120.1(3) . . ?
C33 C32 C31 119.2(3) . . ?
C33 C32 H32 120.4 . . ?
C31 C32 H32 120.4 . . ?
C32 C33 C34 119.7(3) . . ?
C32 C33 H33 120.2 . . ?
C34 C33 H33 120.2 . . ?
C35 C34 C33 118.6(3) . . ?
C35 C34 H34 120.7 . . ?
C33 C34 H34 120.7 . . ?
N3 C35 C34 122.0(3) . . ?
N3 C35 H35 119.0 . . ?
C34 C35 H35 119.0 . . ?
O5 C50 C51 106.6(3) . . ?
O5 C50 H50A 110.4 . . ?
C51 C50 H50A 110.4 . . ?
O5 C50 H50B 110.4 . . ?
C51 C50 H50B 110.4 . . ?
H50A C50 H50B 108.6 . . ?
N5 C51 C52 123.5(3) . . ?
N5 C51 C50 116.9(3) . . ?
C52 C51 C50 119.5(4) . . ?
C53 C52 C51 118.4(4) . . ?
C53 C52 H52 120.8 . . ?
C51 C52 H52 120.8 . . ?
C54 C53 C52 118.9(3) . . ?
C54 C53 H53 120.5 . . ?
C52 C53 H53 120.5 . . ?
C53 C54 C55 119.5(3) . . ?
C53 C54 H54 120.3 . . ?
C55 C54 H54 120.3 . . ?
N5 C55 C54 122.2(3) . . ?
N5 C55 H55 118.9 . . ?
C54 C55 H55 118.9 . . ?
O6 C60 C61 110.0(2) . . ?
O6 C60 H60A 109.7 . . ?
C61 C60 H60A 109.7 . . ?
O6 C60 H60B 109.7 . . ?
C61 C60 H60B 109.7 . . ?
H60A C60 H60B 108.2 . . ?
N6 C61 C62 123.2(3) . . ?
N6 C61 C60 115.2(3) . . ?
C62 C61 C60 121.5(3) . . ?
C61 C62 C63 118.6(3) . . ?
C61 C62 H62 120.7 . . ?
C63 C62 H62 120.7 . . ?
C64 C63 C62 118.4(3) . . ?
C64 C63 H63 120.8 . . ?
C62 C63 H63 120.8 . . ?
C65 C64 C63 118.9(3) . . ?
C65 C64 H64 120.5 . . ?
C63 C64 H64 120.5 . . ?
N6 C65 C64 123.5(3) . . ?
N6 C65 H65 118.3 . . ?
C64 C65 H65 118.3 . . ?
F3 P1 F6 179.04(17) . . ?
F3 P1 F5 91.11(16) . . ?
F6 P1 F5 89.85(13) . . ?
F3 P1 F4 90.5(2) . . ?
F6 P1 F4 89.53(14) . . ?
F5 P1 F4 91.24(16) . . ?
F3 P1 F1 89.5(2) . . ?
F6 P1 F1 90.50(17) . . ?
F5 P1 F1 89.09(15) . . ?
F4 P1 F1 179.67(17) . . ?
F3 P1 F2 90.71(16) . . ?
F6 P1 F2 88.33(14) . . ?
F5 P1 F2 177.43(17) . . ?
F4 P1 F2 90.56(15) . . ?
F1 P1 F2 89.11(15) . . ?
F11 P2 F12 90.1(2) . . ?
F11 P2 F8 90.5(2) . . ?
F12 P2 F8 179.3(2) . . ?
F11 P2 F9 179.5(2) . . ?
F12 P2 F9 89.37(18) . . ?
F8 P2 F9 90.0(2) . . ?
F11 P2 F7 89.45(15) . . ?
F12 P2 F7 90.42(13) . . ?
F8 P2 F7 89.94(13) . . ?
F9 P2 F7 90.38(14) . . ?
F11 P2 F10 90.29(16) . . ?
F12 P2 F10 90.04(14) . . ?
F8 P2 F10 89.60(14) . . ?
F9 P2 F10 89.88(16) . . ?
F7 P2 F10 179.47(13) . . ?

loop_
_geom_bond_atom_site_label_1
_geom_bond_atom_site_label_2
_geom_bond_distance
_geom_bond_site_symmetry_2
_geom_bond_publ_flag
Co O5 2.020(2) . ?
Co N3 2.041(3) . ?
Co N5 2.098(3) . ?
Co N6 2.125(3) . ?
Co O3 2.157(2) . ?
Co O6 2.1846(19) . ?
O1 C1 1.390(5) . ?
O1 C10 1.433(7) . ?
O2 C10 1.425(6) . ?
O2 C2 1.431(4) . ?
O3 C30 1.447(4) . ?
O3 C3 1.448(3) . ?
O4 C1 1.421(5) . ?
O4 C4 1.442(4) . ?
O5 C50 1.426(4) . ?
O5 C5 1.439(3) . ?
O6 C60 1.438(4) . ?
O6 C6 1.450(4) . ?
N3 C31 1.341(4) . ?
N3 C35 1.354(4) . ?
N5 C51 1.329(5) . ?
N5 C55 1.352(4) . ?
N6 C65 1.343(4) . ?
N6 C61 1.348(4) . ?
C1 C2 1.528(6) . ?
C1 H1 0.9800 . ?
C2 C3 1.523(5) . ?
C2 H2 0.9800 . ?
C3 C4 1.530(4) . ?
C3 H3 0.9800 . ?
C4 C5 1.515(5) . ?
C4 H4 0.9800 . ?
C5 C6 1.515(5) . ?
C5 H5 0.9800 . ?
C6 H6A 0.9700 . ?
C6 H6B 0.9700 . ?
C10 C11 1.509(5) . ?
C10 C12 1.526(7) . ?
C11 H11A 0.9600 . ?
C11 H11B 0.9600 . ?
C11 H11C 0.9600 . ?
C12 H12A 0.9600 . ?
C12 H12B 0.9600 . ?
C12 H12C 0.9600 . ?
C30 C31 1.493(5) . ?
C30 H30A 0.9700 . ?
C30 H30B 0.9700 . ?
C31 C32 1.396(4) . ?
C32 C33 1.362(5) . ?
C32 H32 0.9300 . ?
C33 C34 1.390(6) . ?
C33 H33 0.9300 . ?
C34 C35 1.383(5) . ?
C34 H34 0.9300 . ?
C35 H35 0.9300 . ?
C50 C51 1.511(5) . ?
C50 H50A 0.9700 . ?
C50 H50B 0.9700 . ?
C51 C52 1.385(5) . ?
C52 C53 1.380(6) . ?
C52 H52 0.9300 . ?
C53 C54 1.370(6) . ?
C53 H53 0.9300 . ?
C54 C55 1.381(5) . ?
C54 H54 0.9300 . ?
C55 H55 0.9300 . ?
C60 C61 1.511(5) . ?
C60 H60A 0.9700 . ?
C60 H60B 0.9700 . ?
C61 C62 1.376(5) . ?
C62 C63 1.407(5) . ?
C62 H62 0.9300 . ?
C63 C64 1.385(5) . ?
C63 H63 0.9300 . ?
C64 C65 1.379(5) . ?
C64 H64 0.9300 . ?
C65 H65 0.9300 . ?
P1 F3 1.583(3) . ?
P1 F6 1.593(2) . ?
P1 F5 1.596(2) . ?
P1 F4 1.601(3) . ?
P1 F1 1.604(3) . ?
P1 F2 1.613(3) . ?
P2 F11 1.587(3) . ?
P2 F12 1.588(2) . ?
P2 F8 1.591(2) . ?
P2 F9 1.591(3) . ?
P2 F7 1.602(2) . ?
P2 F10 1.611(2) . ?

loop_
_geom_torsion_atom_site_label_1
_geom_torsion_atom_site_label_2
_geom_torsion_atom_site_label_3
_geom_torsion_atom_site_label_4
_geom_torsion
_geom_torsion_site_symmetry_1
_geom_torsion_site_symmetry_2
_geom_torsion_site_symmetry_3
_geom_torsion_site_symmetry_4
_geom_torsion_publ_flag
O5 Co O3 C30 -176.71(19) . . . . ?
N3 Co O3 C30 -1.68(18) . . . . ?
N5 Co O3 C30 -102.8(2) . . . . ?
N6 Co O3 C30 79.8(3) . . . . ?
O6 Co O3 C30 105.52(19) . . . . ?
O5 Co O3 C3 41.6(2) . . . . ?
N3 Co O3 C3 -143.3(2) . . . . ?
N5 Co O3 C3 115.5(2) . . . . ?
N6 Co O3 C3 -61.9(3) . . . . ?
O6 Co O3 C3 -36.1(2) . . . . ?
N3 Co O5 C50 83.0(5) . . . . ?
N5 Co O5 C50 -11.8(3) . . . . ?
N6 Co O5 C50 -105.6(3) . . . . ?
O3 Co O5 C50 101.6(3) . . . . ?
O6 Co O5 C50 -179.0(3) . . . . ?
N3 Co O5 C5 -73.8(4) . . . . ?
N5 Co O5 C5 -168.6(2) . . . . ?
N6 Co O5 C5 97.5(2) . . . . ?
O3 Co O5 C5 -55.3(2) . . . . ?
O6 Co O5 C5 24.1(2) . . . . ?
O5 Co O6 C60 133.4(2) . . . . ?
N3 Co O6 C60 -62.4(2) . . . . ?
N5 Co O6 C60 107.2(3) . . . . ?
N6 Co O6 C60 30.2(2) . . . . ?
O3 Co O6 C60 -137.8(2) . . . . ?
O5 Co O6 C6 8.58(19) . . . . ?
N3 Co O6 C6 172.76(19) . . . . ?
N5 Co O6 C6 -17.6(3) . . . . ?
N6 Co O6 C6 -94.6(2) . . . . ?
O3 Co O6 C6 97.38(19) . . . . ?
O5 Co N3 C31 18.7(5) . . . . ?
N5 Co N3 C31 109.6(2) . . . . ?
N6 Co N3 C31 -152.7(2) . . . . ?
O3 Co N3 C31 -0.25(19) . . . . ?
O6 Co N3 C31 -75.6(2) . . . . ?
O5 Co N3 C35 -157.8(3) . . . . ?
N5 Co N3 C35 -66.9(2) . . . . ?
N6 Co N3 C35 30.8(2) . . . . ?
O3 Co N3 C35 -176.8(2) . . . . ?
O6 Co N3 C35 107.9(2) . . . . ?
O5 Co N5 C51 2.1(3) . . . . ?
N3 Co N5 C51 -162.0(3) . . . . ?
N6 Co N5 C51 100.3(3) . . . . ?
O3 Co N5 C51 -78.4(3) . . . . ?
O6 Co N5 C51 28.3(4) . . . . ?
O5 Co N5 C55 -173.1(3) . . . . ?
N3 Co N5 C55 22.8(3) . . . . ?
N6 Co N5 C55 -74.8(3) . . . . ?
O3 Co N5 C55 106.4(3) . . . . ?
O6 Co N5 C55 -146.8(3) . . . . ?
O5 Co N6 C65 89.7(3) . . . . ?
N3 Co N6 C65 -92.7(3) . . . . ?
N5 Co N6 C65 12.4(3) . . . . ?
O3 Co N6 C65 -170.0(2) . . . . ?
O6 Co N6 C65 164.0(3) . . . . ?
O5 Co N6 C61 -89.9(2) . . . . ?
N3 Co N6 C61 87.7(2) . . . . ?
N5 Co N6 C61 -167.2(2) . . . . ?
O3 Co N6 C61 10.4(4) . . . . ?
O6 Co N6 C61 -15.6(2) . . . . ?
C10 O1 C1 O4 97.0(4) . . . . ?
C10 O1 C1 C2 -18.0(4) . . . . ?
C4 O4 C1 O1 -111.3(3) . . . . ?
C4 O4 C1 C2 3.5(3) . . . . ?
C10 O2 C2 C3 -136.6(3) . . . . ?
C10 O2 C2 C1 -26.6(4) . . . . ?
O1 C1 C2 O2 27.2(3) . . . . ?
O4 C1 C2 O2 -92.2(3) . . . . ?
O1 C1 C2 C3 139.4(3) . . . . ?
O4 C1 C2 C3 20.0(3) . . . . ?
C30 O3 C3 C2 68.5(3) . . . . ?
Co O3 C3 C2 -149.4(2) . . . . ?
C30 O3 C3 C4 179.2(2) . . . . ?
Co O3 C3 C4 -38.7(3) . . . . ?
O2 C2 C3 O3 -166.8(3) . . . . ?
C1 C2 C3 O3 85.2(3) . . . . ?
O2 C2 C3 C4 74.3(3) . . . . ?
C1 C2 C3 C4 -33.7(3) . . . . ?
C1 O4 C4 C5 -156.7(3) . . . . ?
C1 O4 C4 C3 -25.6(3) . . . . ?
O3 C3 C4 O4 -80.2(3) . . . . ?
C2 C3 C4 O4 36.1(3) . . . . ?
O3 C3 C4 C5 42.6(3) . . . . ?
C2 C3 C4 C5 158.8(3) . . . . ?
C50 O5 C5 C4 -83.9(4) . . . . ?
Co O5 C5 C4 72.9(3) . . . . ?
C50 O5 C5 C6 152.7(4) . . . . ?
Co O5 C5 C6 -50.5(3) . . . . ?
O4 C4 C5 O5 59.4(3) . . . . ?
C3 C4 C5 O5 -61.9(3) . . . . ?
O4 C4 C5 C6 177.2(2) . . . . ?
C3 C4 C5 C6 55.9(3) . . . . ?
C60 O6 C6 C5 -159.1(2) . . . . ?
Co O6 C6 C5 -36.9(3) . . . . ?
O5 C5 C6 O6 55.4(3) . . . . ?
C4 C5 C6 O6 -66.7(3) . . . . ?
C2 O2 C10 O1 16.9(4) . . . . ?
C2 O2 C10 C11 135.4(5) . . . . ?
C2 O2 C10 C12 -101.3(4) . . . . ?
C1 O1 C10 O2 1.5(4) . . . . ?
C1 O1 C10 C11 -116.3(4) . . . . ?
C1 O1 C10 C12 119.5(4) . . . . ?
C3 O3 C30 C31 149.5(2) . . . . ?
Co O3 C30 C31 3.1(3) . . . . ?
C35 N3 C31 C32 -1.7(4) . . . . ?
Co N3 C31 C32 -178.3(2) . . . . ?
C35 N3 C31 C30 178.8(3) . . . . ?
Co N3 C31 C30 2.2(3) . . . . ?
O3 C30 C31 N3 -3.5(4) . . . . ?
O3 C30 C31 C32 177.0(2) . . . . ?
N3 C31 C32 C33 1.8(4) . . . . ?
C30 C31 C32 C33 -178.7(3) . . . . ?
C31 C32 C33 C34 -1.0(5) . . . . ?
C32 C33 C34 C35 0.3(5) . . . . ?
C31 N3 C35 C34 0.9(4) . . . . ?
Co N3 C35 C34 177.3(2) . . . . ?
C33 C34 C35 N3 -0.2(5) . . . . ?
C5 O5 C50 C51 172.8(3) . . . . ?
Co O5 C50 C51 17.5(5) . . . . ?
C55 N5 C51 C52 2.1(6) . . . . ?
Co N5 C51 C52 -173.4(4) . . . . ?
C55 N5 C51 C50 -177.5(4) . . . . ?
Co N5 C51 C50 7.0(5) . . . . ?
O5 C50 C51 N5 -15.0(6) . . . . ?
O5 C50 C51 C52 165.4(4) . . . . ?
N5 C51 C52 C53 0.0(7) . . . . ?
C50 C51 C52 C53 179.6(5) . . . . ?
C51 C52 C53 C54 -1.3(7) . . . . ?
C52 C53 C54 C55 0.6(6) . . . . ?
C51 N5 C55 C54 -2.9(5) . . . . ?
Co N5 C55 C54 172.2(3) . . . . ?
C53 C54 C55 N5 1.6(5) . . . . ?
C6 O6 C60 C61 83.1(3) . . . . ?
Co O6 C60 C61 -39.7(3) . . . . ?
C65 N6 C61 C62 -0.5(5) . . . . ?
Co N6 C61 C62 179.1(3) . . . . ?
C65 N6 C61 C60 178.5(3) . . . . ?
Co N6 C61 C60 -1.8(4) . . . . ?
O6 C60 C61 N6 28.5(4) . . . . ?
O6 C60 C61 C62 -152.4(3) . . . . ?
N6 C61 C62 C63 1.1(5) . . . . ?
C60 C61 C62 C63 -177.9(3) . . . . ?
C61 C62 C63 C64 -1.1(5) . . . . ?
C62 C63 C64 C65 0.5(5) . . . . ?
C61 N6 C65 C64 -0.1(5) . . . . ?
Co N6 C65 C64 -179.7(3) . . . . ?
C63 C64 C65 N6 0.1(6) . . . . ?
